data_7712282
loop_
_publ_author_name
'Ponce-de-Le\'on, Jaime'
'Pe\~nas-Defrutos, Marconi N.'
'V\'elez Blasco, Andrea'
'Aullon, Gabriel'
'Espinet, Pablo'

_publ_section_title
;
 Luminescence in the Solid State of Phosphine-EWO Ligands with Fluorinated
 Chalcone Skeletons and their PdX2 complexes. Metal-promoted
 Phosphorescence Enhancement
;
_journal_name_full 'Dalton Transactions'
_journal_paper_doi 10.1039/D3DT00408B
_journal_year 2023
_chemical_formula_moiety 'C54 H58 Cl2 F8 O2 P2 Pd, 2(C3 H6 O)'
_chemical_formula_sum 'C60 H70 Cl2 F8 O4 P2 Pd'
_chemical_formula_weight 1246.40
_space_group_crystal_system triclinic
_space_group_IT_number 2
_space_group_name_Hall '-P 1'
_space_group_name_H-M_alt 'P -1'
_atom_sites_solution_hydrogens geom
_atom_sites_solution_primary iterative
_audit_creation_date 2022-09-02
_audit_creation_method
;
Olex2 1.2
(compiled 2018.05.29 svn.r3508 for OlexSys, GUI svn.r5506)
;
_audit_update_record
;
2022-09-02 deposited with the CCDC.	2023-02-17 downloaded from the CCDC.
;
_cell_angle_alpha 74.659(4)
_cell_angle_beta 89.730(4)
_cell_angle_gamma 88.099(3)
_cell_formula_units_Z 1
_cell_length_a 9.9875(4)
_cell_length_b 10.2176(3)
_cell_length_c 15.2240(8)
_cell_measurement_reflns_used 4041
_cell_measurement_temperature 209.9(6)
_cell_measurement_theta_max 27.1310
_cell_measurement_theta_min 3.9870
_cell_volume 1497.39(11)
_computing_cell_refinement 'CrysAlisPro 1.171.39.45g (Rigaku OD, 2018)'
_computing_data_collection 'CrysAlisPro 1.171.39.45g (Rigaku OD, 2018)'
_computing_data_reduction 'CrysAlisPro 1.171.39.45g (Rigaku OD, 2018)'
_computing_molecular_graphics 'Olex2 (Dolomanov et al., 2009)'
_computing_publication_material 'Olex2 (Dolomanov et al., 2009)'
_computing_structure_refinement 'ShelXL (Sheldrick, 2015)'
_computing_structure_solution 'olex2.solve (Bourhis et al., 2015)'
_diffrn_ambient_environment N~2~
_diffrn_ambient_temperature 209.9(6)
_diffrn_detector 'CCD plate'
_diffrn_detector_area_resol_mean 10.4757
_diffrn_detector_type Atlas
_diffrn_measured_fraction_theta_full 0.994
_diffrn_measured_fraction_theta_max 0.804
_diffrn_measurement_details
;
List of Runs (angles in degrees, time in seconds):

  # Type    Start    End  Width  t~exp~   \w     \q     \k     \f   Frames
#--------------------------------------------------------------------------
  1  \w    -20.00  53.00   1.00   25.72    --   12.20 -99.00  90.00   73
  2  \w    -15.00  80.00   1.00   25.72    --   12.20  57.00 -30.00   95
  3  \w    -61.00  38.00   1.00   25.72    --   12.20 -57.00-180.00   99
;
_diffrn_measurement_device 'four-circle diffractometer'
_diffrn_measurement_device_type 'SuperNova, Dual, Cu at home/near, Atlas'
_diffrn_measurement_method '\w scans'
_diffrn_orient_matrix_type 'CrysAlisPro convention (1999,Acta A55,543-557)'
_diffrn_orient_matrix_UB_11 0.0255889000
_diffrn_orient_matrix_UB_12 0.0148071000
_diffrn_orient_matrix_UB_13 -0.0449741000
_diffrn_orient_matrix_UB_21 -0.0652896000
_diffrn_orient_matrix_UB_22 -0.0039740000
_diffrn_orient_matrix_UB_23 -0.0170433000
_diffrn_orient_matrix_UB_31 -0.0114791000
_diffrn_orient_matrix_UB_32 0.0703731000
_diffrn_orient_matrix_UB_33 -0.0045808000
_diffrn_radiation_monochromator mirror
_diffrn_radiation_probe x-ray
_diffrn_radiation_type MoK\a
_diffrn_radiation_wavelength 0.71073
_diffrn_reflns_av_R_equivalents 0.0312
_diffrn_reflns_av_unetI/netI 0.0682
_diffrn_reflns_Laue_measured_fraction_full 0.994
_diffrn_reflns_Laue_measured_fraction_max 0.804
_diffrn_reflns_limit_h_max 10
_diffrn_reflns_limit_h_min -13
_diffrn_reflns_limit_k_max 13
_diffrn_reflns_limit_k_min -14
_diffrn_reflns_limit_l_max 20
_diffrn_reflns_limit_l_min -19
_diffrn_reflns_number 10840
_diffrn_reflns_point_group_measured_fraction_full 0.994
_diffrn_reflns_point_group_measured_fraction_max 0.804
_diffrn_reflns_theta_full 25.242
_diffrn_reflns_theta_max 29.755
_diffrn_reflns_theta_min 3.452
_diffrn_source 'micro-focus sealed X-ray tube'
_diffrn_source_type 'SuperNova (Mo) X-ray Source'
_exptl_absorpt_coefficient_mu 0.522
_exptl_absorpt_correction_T_max 1.000
_exptl_absorpt_correction_T_min 0.798
_exptl_absorpt_correction_type gaussian
_exptl_absorpt_process_details
;
CrysAlisPro 1.171.39.45g (Rigaku Oxford Diffraction, 2018)
Numerical absorption correction based on gaussian integration over
			a multifaceted crystal model
Empirical absorption correction using spherical harmonics,
 implemented in SCALE3 ABSPACK scaling algorithm.
;
_exptl_crystal_colour yellow
_exptl_crystal_colour_primary yellow
_exptl_crystal_density_diffrn 1.382
_exptl_crystal_description cube
_exptl_crystal_F_000 644
_exptl_crystal_preparation Luminescent
_exptl_crystal_size_max 0.22
_exptl_crystal_size_mid 0.157
_exptl_crystal_size_min 0.105
_refine_diff_density_max 0.502
_refine_diff_density_min -0.441
_refine_diff_density_rms 0.077
_refine_ls_extinction_method none
_refine_ls_goodness_of_fit_ref 1.034
_refine_ls_hydrogen_treatment constr
_refine_ls_matrix_type full
_refine_ls_number_parameters 351
_refine_ls_number_reflns 6875
_refine_ls_number_restraints 0
_refine_ls_restrained_S_all 1.034
_refine_ls_R_factor_all 0.0744
_refine_ls_R_factor_gt 0.0491
_refine_ls_shift/su_max 0.001
_refine_ls_shift/su_mean 0.000
_refine_ls_structure_factor_coef Fsqd
_refine_ls_weighting_details 'w=1/[\s^2^(Fo^2^)+(0.0345P)^2^+0.7179P] where P=(Fo^2^+2Fc^2^)/3'
_refine_ls_weighting_scheme calc
_refine_ls_wR_factor_gt 0.0923
_refine_ls_wR_factor_ref 0.1060
_reflns_Friedel_coverage 0.000
_reflns_number_gt 5228
_reflns_number_total 6875
_reflns_threshold_expression 'I > 2\s(I)'
_cod_data_source_file d3dt00408b3.cif
_cod_data_source_block 1-L2
_cod_database_code 7712282
_shelx_shelxl_version_number 2014/7
_chemical_oxdiff_formula 'C27 H29 Cl2 F4 O P Pd'
_chemical_oxdiff_usercomment colourless
_shelx_space_group_comment
;
The symmetry employed for this shelxl refinement is uniquely defined
by the following loop, which should always be used as a source of
symmetry information in preference to the above space-group names.
They are only intended as comments.
;
_shelx_estimated_absorpt_t_max 0.947
_shelx_estimated_absorpt_t_min 0.894
_reflns_odcompleteness_completeness 98.97
_reflns_odcompleteness_iscentric 1
_reflns_odcompleteness_theta 26.32
_olex2_refinement_description
;
1. Fixed Uiso
 At 1.2 times of:
  All C(H) groups, All C(H,H) groups
 At 1.5 times of:
  All C(H,H,H) groups
2.a Ternary CH refined with riding coordinates:
 C31(H31), C41(H41)
2.b Secondary CH2 refined with riding coordinates:
 C32(H32A,H32B), C33(H33A,H33B), C34(H34A,H34B), C35(H35A,H35B), C36(H36A,
 H36B), C42(H42A,H42B), C43(H43A,H43B), C44(H44A,H44B), C45(H45A,H45B),
 C46(H46A,H46B)
2.c Aromatic/amide H refined with riding coordinates:
 C17(H17), C18(H18), C21(H21), C22(H22), C23(H23), C24(H24), C25(H25)
2.d Idealised Me refined as rotating group:
 C51(H51A,H51B,H51C), C52(H52A,H52B,H52C)
;
_olex2_submission_special_instructions 'No special instructions were received'
_oxdiff_exptl_absorpt_empirical_details
;
Empirical correction (ABSPACK) includes:
- Absorption correction using spherical harmonics
- Frame scaling
;
_oxdiff_exptl_absorpt_empirical_full_max 1.224
_oxdiff_exptl_absorpt_empirical_full_min 0.819

loop_
_space_group_symop_operation_xyz
'x, y, z'
'-x, -y, -z'

loop_
_atom_site_label
_atom_site_type_symbol
_atom_site_fract_x
_atom_site_fract_y
_atom_site_fract_z
_atom_site_U_iso_or_equiv
_atom_site_adp_type
_atom_site_occupancy
_atom_site_site_symmetry_order
_atom_site_calc_flag
_atom_site_refinement_flags_posn
_atom_site_refinement_flags_adp
_atom_site_refinement_flags_occupancy
_atom_site_disorder_assembly
_atom_site_disorder_group
Cl1 Cl 0.50081(8) 0.86060(7) -0.09712(5) 0.03501(18) Uani 1 1 d . . . . .
P1 P 0.53991(7) 0.81016(7) 0.12215(5) 0.02618(18) Uani 1 1 d . . . . .
Pd1 Pd 0.5000 1.0000 0.0000 0.02700(10) Uani 1 2 d S T P . .
C11 C 0.6444(3) 0.8508(3) 0.2104(2) 0.0287(7) Uani 1 1 d . . . . .
C12 C 0.7448(3) 0.9411(3) 0.1793(2) 0.0320(7) Uani 1 1 d . . . . .
F12 F 0.77724(16) 0.97876(17) 0.09025(13) 0.0407(5) Uani 1 1 d . . . . .
C13 C 0.8179(3) 0.9976(3) 0.2359(3) 0.0416(8) Uani 1 1 d . . . . .
F13 F 0.9129(2) 1.0863(2) 0.20141(16) 0.0588(6) Uani 1 1 d . . . . .
C14 C 0.7904(4) 0.9643(4) 0.3266(3) 0.0482(9) Uani 1 1 d . . . . .
F14 F 0.8605(3) 1.0165(2) 0.38298(17) 0.0761(7) Uani 1 1 d . . . . .
C15 C 0.6923(4) 0.8732(3) 0.3606(2) 0.0425(8) Uani 1 1 d . . . . .
F15 F 0.6717(2) 0.8414(2) 0.45050(14) 0.0620(6) Uani 1 1 d . . . . .
C16 C 0.6196(3) 0.8116(3) 0.3056(2) 0.0322(7) Uani 1 1 d . . . . .
C17 C 0.5301(3) 0.7024(3) 0.3477(2) 0.0356(7) Uani 1 1 d . . . . .
H17 H 0.5384 0.6244 0.3273 0.043 Uiso 1 1 calc R . . . .
C18 C 0.4387(3) 0.7004(3) 0.4113(2) 0.0439(8) Uani 1 1 d . . . . .
H18 H 0.4274 0.7730 0.4371 0.053 Uiso 1 1 calc R . . . .
C19 C 0.3548(4) 0.5795(4) 0.4406(2) 0.0450(9) Uani 1 1 d . . . . .
O19 O 0.3721(3) 0.4849(2) 0.40695(19) 0.0622(8) Uani 1 1 d . . . . .
C20 C 0.2482(3) 0.5754(4) 0.5099(2) 0.0450(9) Uani 1 1 d . . . . .
C21 C 0.1839(4) 0.4540(4) 0.5437(3) 0.0541(10) Uani 1 1 d . . . . .
H21 H 0.2089 0.3792 0.5226 0.065 Uiso 1 1 calc R . . . .
C22 C 0.0850(4) 0.4419(5) 0.6071(3) 0.0640(12) Uani 1 1 d . . . . .
H22 H 0.0428 0.3599 0.6284 0.077 Uiso 1 1 calc R . . . .
C23 C 0.0487(5) 0.5482(5) 0.6387(3) 0.0796(14) Uani 1 1 d . . . . .
H23 H -0.0172 0.5394 0.6830 0.095 Uiso 1 1 calc R . . . .
C24 C 0.1088(6) 0.6701(6) 0.6056(4) 0.103(2) Uani 1 1 d . . . . .
H24 H 0.0812 0.7445 0.6264 0.123 Uiso 1 1 calc R . . . .
C25 C 0.2107(5) 0.6841(5) 0.5414(3) 0.0765(14) Uani 1 1 d . . . . .
H25 H 0.2525 0.7664 0.5203 0.092 Uiso 1 1 calc R . . . .
C31 C 0.6227(3) 0.6604(3) 0.0968(2) 0.0298(7) Uani 1 1 d . . . . .
H31 H 0.5659 0.6353 0.0519 0.036 Uiso 1 1 calc R . . . .
C32 C 0.7587(3) 0.6938(3) 0.0517(2) 0.0353(7) Uani 1 1 d . . . . .
H32A H 0.8200 0.7158 0.0945 0.042 Uiso 1 1 calc R . . . .
H32B H 0.7489 0.7723 -0.0004 0.042 Uiso 1 1 calc R . . . .
C33 C 0.8155(3) 0.5725(3) 0.0209(2) 0.0441(8) Uani 1 1 d . . . . .
H33A H 0.7575 0.5554 -0.0254 0.053 Uiso 1 1 calc R . . . .
H33B H 0.9032 0.5936 -0.0058 0.053 Uiso 1 1 calc R . . . .
C34 C 0.8275(4) 0.4461(3) 0.1003(3) 0.0519(10) Uani 1 1 d . . . . .
H34A H 0.8576 0.3696 0.0779 0.062 Uiso 1 1 calc R . . . .
H34B H 0.8941 0.4594 0.1430 0.062 Uiso 1 1 calc R . . . .
C35 C 0.6951(3) 0.4142(3) 0.1490(3) 0.0475(9) Uani 1 1 d . . . . .
H35A H 0.7086 0.3381 0.2023 0.057 Uiso 1 1 calc R . . . .
H35B H 0.6324 0.3876 0.1089 0.057 Uiso 1 1 calc R . . . .
C36 C 0.6349(3) 0.5353(3) 0.1785(2) 0.0369(8) Uani 1 1 d . . . . .
H36A H 0.6914 0.5548 0.2248 0.044 Uiso 1 1 calc R . . . .
H36B H 0.5470 0.5132 0.2046 0.044 Uiso 1 1 calc R . . . .
C41 C 0.3746(3) 0.7559(3) 0.1701(2) 0.0276(6) Uani 1 1 d . . . . .
H41 H 0.3886 0.6784 0.2235 0.033 Uiso 1 1 calc R . . . .
C42 C 0.2924(3) 0.7096(3) 0.1002(2) 0.0381(8) Uani 1 1 d . . . . .
H42A H 0.3402 0.6359 0.0831 0.046 Uiso 1 1 calc R . . . .
H42B H 0.2796 0.7841 0.0460 0.046 Uiso 1 1 calc R . . . .
C43 C 0.1558(3) 0.6616(4) 0.1403(3) 0.0461(9) Uani 1 1 d . . . . .
H43A H 0.1028 0.6372 0.0941 0.055 Uiso 1 1 calc R . . . .
H43B H 0.1689 0.5812 0.1906 0.055 Uiso 1 1 calc R . . . .
C44 C 0.0800(3) 0.7697(4) 0.1736(2) 0.0464(9) Uani 1 1 d . . . . .
H44A H -0.0025 0.7332 0.2023 0.056 Uiso 1 1 calc R . . . .
H44B H 0.0569 0.8459 0.1221 0.056 Uiso 1 1 calc R . . . .
C45 C 0.1630(3) 0.8182(3) 0.2410(2) 0.0406(8) Uani 1 1 d . . . . .
H45A H 0.1777 0.7444 0.2955 0.049 Uiso 1 1 calc R . . . .
H45B H 0.1146 0.8914 0.2583 0.049 Uiso 1 1 calc R . . . .
C46 C 0.2975(3) 0.8679(3) 0.2004(2) 0.0330(7) Uani 1 1 d . . . . .
H46A H 0.3498 0.8959 0.2454 0.040 Uiso 1 1 calc R . . . .
H46B H 0.2832 0.9460 0.1485 0.040 Uiso 1 1 calc R . . . .
C50 C 0.6528(7) 0.8790(6) 0.6487(4) 0.0878(17) Uani 1 1 d . . . . .
C51 C 0.7525(7) 0.7885(7) 0.7118(6) 0.161(3) Uani 1 1 d . . . . .
H51A H 0.8415 0.8107 0.6902 0.242 Uiso 1 1 calc GR . . . .
H51B H 0.7371 0.6955 0.7139 0.242 Uiso 1 1 calc GR . . . .
H51C H 0.7427 0.8014 0.7717 0.242 Uiso 1 1 calc GR . . . .
C52 C 0.5242(6) 0.8228(6) 0.6466(4) 0.1044(19) Uani 1 1 d . . . . .
H52A H 0.4684 0.8850 0.6023 0.157 Uiso 1 1 calc GR . . . .
H52B H 0.4835 0.8075 0.7055 0.157 Uiso 1 1 calc GR . . . .
H52C H 0.5341 0.7383 0.6305 0.157 Uiso 1 1 calc GR . . . .
O53 O 0.6781(5) 0.9891(4) 0.6072(3) 0.1350(18) Uani 1 1 d . . . . .

loop_
_atom_site_aniso_label
_atom_site_aniso_U_11
_atom_site_aniso_U_22
_atom_site_aniso_U_33
_atom_site_aniso_U_23
_atom_site_aniso_U_13
_atom_site_aniso_U_12
Cl1 0.0437(4) 0.0304(4) 0.0331(4) -0.0122(3) -0.0007(3) -0.0013(3)
P1 0.0234(4) 0.0267(4) 0.0289(4) -0.0081(3) 0.0019(3) -0.0032(3)
Pd1 0.02702(17) 0.02628(17) 0.02834(19) -0.00822(13) 0.00178(13) -0.00240(13)
C11 0.0255(14) 0.0253(14) 0.0365(17) -0.0106(13) -0.0006(13) 0.0024(12)
C12 0.0279(15) 0.0291(15) 0.0384(18) -0.0085(13) -0.0012(13) 0.0015(13)
F12 0.0319(9) 0.0454(10) 0.0433(11) -0.0081(9) 0.0060(8) -0.0105(8)
C13 0.0375(17) 0.0308(17) 0.059(2) -0.0161(16) -0.0055(17) -0.0036(15)
F13 0.0472(11) 0.0490(12) 0.0813(17) -0.0172(11) -0.0075(11) -0.0180(10)
C14 0.050(2) 0.047(2) 0.057(2) -0.0287(18) -0.0152(18) -0.0019(18)
F14 0.0871(17) 0.0795(16) 0.0760(18) -0.0432(14) -0.0260(14) -0.0178(14)
C15 0.050(2) 0.0431(19) 0.0354(19) -0.0131(15) -0.0066(16) 0.0051(17)
F15 0.0801(15) 0.0738(14) 0.0391(13) -0.0266(11) -0.0071(11) -0.0067(12)
C16 0.0328(15) 0.0315(16) 0.0334(17) -0.0107(13) -0.0026(13) 0.0036(13)
C17 0.0441(18) 0.0332(16) 0.0290(17) -0.0078(13) -0.0055(14) 0.0024(14)
C18 0.052(2) 0.0447(19) 0.0356(19) -0.0114(16) 0.0025(16) 0.0002(17)
C19 0.051(2) 0.043(2) 0.0356(19) -0.0030(16) 0.0004(16) 0.0021(17)
O19 0.083(2) 0.0437(14) 0.0633(19) -0.0192(13) 0.0295(15) -0.0121(14)
C20 0.047(2) 0.051(2) 0.0343(19) -0.0069(16) -0.0003(16) -0.0052(17)
C21 0.053(2) 0.053(2) 0.048(2) 0.0014(18) 0.0062(18) -0.0018(19)
C22 0.057(2) 0.067(3) 0.058(3) 0.000(2) 0.011(2) -0.006(2)
C23 0.074(3) 0.096(4) 0.071(3) -0.024(3) 0.036(3) -0.017(3)
C24 0.108(4) 0.094(4) 0.128(5) -0.065(4) 0.074(4) -0.037(3)
C25 0.082(3) 0.072(3) 0.088(4) -0.041(3) 0.043(3) -0.028(2)
C31 0.0263(14) 0.0302(15) 0.0343(17) -0.0108(13) 0.0038(13) -0.0031(12)
C32 0.0298(15) 0.0344(16) 0.0431(19) -0.0128(14) 0.0044(14) -0.0030(13)
C33 0.0369(17) 0.048(2) 0.051(2) -0.0195(17) 0.0119(16) 0.0016(16)
C34 0.046(2) 0.045(2) 0.065(3) -0.0167(18) 0.0113(19) 0.0094(17)
C35 0.051(2) 0.0317(17) 0.060(2) -0.0137(16) 0.0100(18) 0.0021(16)
C36 0.0406(17) 0.0305(16) 0.0382(19) -0.0069(14) 0.0075(15) 0.0009(14)
C41 0.0234(13) 0.0317(15) 0.0284(16) -0.0093(12) 0.0012(12) -0.0014(12)
C42 0.0293(15) 0.0514(19) 0.0387(19) -0.0196(16) 0.0046(14) -0.0112(15)
C43 0.0349(17) 0.062(2) 0.046(2) -0.0205(18) 0.0053(16) -0.0160(16)
C44 0.0262(15) 0.063(2) 0.046(2) -0.0080(18) 0.0050(15) -0.0034(16)
C45 0.0273(15) 0.0493(19) 0.048(2) -0.0176(16) 0.0076(15) 0.0016(15)
C46 0.0279(14) 0.0349(16) 0.0383(18) -0.0138(14) 0.0024(13) 0.0014(13)
C50 0.131(5) 0.067(3) 0.079(4) -0.043(3) 0.027(4) -0.002(4)
C51 0.147(6) 0.151(6) 0.199(9) -0.079(6) -0.031(6) 0.073(6)
C52 0.120(5) 0.100(4) 0.102(5) -0.044(4) 0.031(4) 0.001(4)
O53 0.232(6) 0.076(3) 0.110(3) -0.045(2) 0.042(3) -0.037(3)

loop_
_atom_type_symbol
_atom_type_description
_atom_type_scat_dispersion_real
_atom_type_scat_dispersion_imag
_atom_type_scat_source
C C 0.0033 0.0016 'International Tables Vol C Tables 4.2.6.8 and 6.1.1.4'
H H 0.0000 0.0000 'International Tables Vol C Tables 4.2.6.8 and 6.1.1.4'
Cl Cl 0.1484 0.1585 'International Tables Vol C Tables 4.2.6.8 and 6.1.1.4'
F F 0.0171 0.0103 'International Tables Vol C Tables 4.2.6.8 and 6.1.1.4'
O O 0.0106 0.0060 'International Tables Vol C Tables 4.2.6.8 and 6.1.1.4'
P P 0.1023 0.0942 'International Tables Vol C Tables 4.2.6.8 and 6.1.1.4'
Pd Pd -0.9988 1.0072 'International Tables Vol C Tables 4.2.6.8 and 6.1.1.4'

loop_
_exptl_crystal_face_index_h
_exptl_crystal_face_index_k
_exptl_crystal_face_index_l
_exptl_crystal_face_perp_dist
14 2 2 0.0787
-14 -2 -2 0.0787
0 14 4 0.1041
0 -14 -4 0.0891
0 0 -21 0.0526
0 0 21 0.0526

loop_
_geom_angle_atom_site_label_1
_geom_angle_atom_site_label_2
_geom_angle_atom_site_label_3
_geom_angle
_geom_angle_site_symmetry_1
_geom_angle_site_symmetry_3
_geom_angle_publ_flag
C11 P1 Pd1 111.50(9) . . ?
C31 P1 Pd1 117.14(10) . . ?
C31 P1 C11 105.61(13) . . ?
C31 P1 C41 106.44(13) . . ?
C41 P1 Pd1 106.42(9) . . ?
C41 P1 C11 109.50(14) . . ?
Cl1 Pd1 Cl1 180.0 . 2_675 ?
Cl1 Pd1 P1 89.44(3) 2_675 2_675 ?
Cl1 Pd1 P1 90.56(3) . 2_675 ?
Cl1 Pd1 P1 89.44(3) . . ?
Cl1 Pd1 P1 90.56(3) 2_675 . ?
P1 Pd1 P1 180.0 2_675 . ?
C12 C11 P1 116.0(2) . . ?
C12 C11 C16 117.8(3) . . ?
C16 C11 P1 125.7(2) . . ?
F12 C12 C11 121.0(3) . . ?
F12 C12 C13 116.0(3) . . ?
C13 C12 C11 123.0(3) . . ?
F13 C13 C12 120.2(3) . . ?
F13 C13 C14 120.6(3) . . ?
C14 C13 C12 119.2(3) . . ?
C13 C14 C15 119.6(3) . . ?
F14 C14 C13 120.4(3) . . ?
F14 C14 C15 119.9(4) . . ?
C14 C15 C16 122.4(3) . . ?
F15 C15 C14 117.2(3) . . ?
F15 C15 C16 120.3(3) . . ?
C11 C16 C17 122.5(3) . . ?
C15 C16 C11 117.8(3) . . ?
C15 C16 C17 119.4(3) . . ?
C16 C17 H17 115.9 . . ?
C18 C17 C16 128.2(3) . . ?
C18 C17 H17 115.9 . . ?
C17 C18 H18 120.8 . . ?
C17 C18 C19 118.4(3) . . ?
C19 C18 H18 120.8 . . ?
C18 C19 C20 119.9(3) . . ?
O19 C19 C18 119.9(3) . . ?
O19 C19 C20 120.2(3) . . ?
C21 C20 C19 117.8(3) . . ?
C25 C20 C19 123.5(3) . . ?
C25 C20 C21 118.6(4) . . ?
C20 C21 H21 119.3 . . ?
C22 C21 C20 121.4(4) . . ?
C22 C21 H21 119.3 . . ?
C21 C22 H22 120.0 . . ?
C23 C22 C21 120.0(4) . . ?
C23 C22 H22 120.0 . . ?
C22 C23 H23 120.0 . . ?
C22 C23 C24 119.9(4) . . ?
C24 C23 H23 120.0 . . ?
C23 C24 H24 119.6 . . ?
C23 C24 C25 120.9(5) . . ?
C25 C24 H24 119.6 . . ?
C20 C25 C24 119.1(4) . . ?
C20 C25 H25 120.5 . . ?
C24 C25 H25 120.5 . . ?
P1 C31 H31 106.4 . . ?
C32 C31 P1 111.8(2) . . ?
C32 C31 H31 106.4 . . ?
C32 C31 C36 110.7(2) . . ?
C36 C31 P1 114.5(2) . . ?
C36 C31 H31 106.4 . . ?
C31 C32 H32A 109.7 . . ?
C31 C32 H32B 109.7 . . ?
C31 C32 C33 110.0(2) . . ?
H32A C32 H32B 108.2 . . ?
C33 C32 H32A 109.7 . . ?
C33 C32 H32B 109.7 . . ?
C32 C33 H33A 109.4 . . ?
C32 C33 H33B 109.4 . . ?
H33A C33 H33B 108.0 . . ?
C34 C33 C32 111.2(3) . . ?
C34 C33 H33A 109.4 . . ?
C34 C33 H33B 109.4 . . ?
C33 C34 H34A 109.3 . . ?
C33 C34 H34B 109.3 . . ?
H34A C34 H34B 108.0 . . ?
C35 C34 C33 111.6(3) . . ?
C35 C34 H34A 109.3 . . ?
C35 C34 H34B 109.3 . . ?
C34 C35 H35A 109.2 . . ?
C34 C35 H35B 109.2 . . ?
C34 C35 C36 112.2(3) . . ?
H35A C35 H35B 107.9 . . ?
C36 C35 H35A 109.2 . . ?
C36 C35 H35B 109.2 . . ?
C31 C36 H36A 109.6 . . ?
C31 C36 H36B 109.6 . . ?
C35 C36 C31 110.4(3) . . ?
C35 C36 H36A 109.6 . . ?
C35 C36 H36B 109.6 . . ?
H36A C36 H36B 108.1 . . ?
P1 C41 H41 108.2 . . ?
C42 C41 P1 109.8(2) . . ?
C42 C41 H41 108.2 . . ?
C42 C41 C46 110.0(2) . . ?
C46 C41 P1 112.4(2) . . ?
C46 C41 H41 108.2 . . ?
C41 C42 H42A 109.6 . . ?
C41 C42 H42B 109.6 . . ?
C41 C42 C43 110.1(3) . . ?
H42A C42 H42B 108.2 . . ?
C43 C42 H42A 109.6 . . ?
C43 C42 H42B 109.6 . . ?
C42 C43 H43A 109.2 . . ?
C42 C43 H43B 109.2 . . ?
H43A C43 H43B 107.9 . . ?
C44 C43 C42 112.0(3) . . ?
C44 C43 H43A 109.2 . . ?
C44 C43 H43B 109.2 . . ?
C43 C44 H44A 109.4 . . ?
C43 C44 H44B 109.4 . . ?
C43 C44 C45 111.1(3) . . ?
H44A C44 H44B 108.0 . . ?
C45 C44 H44A 109.4 . . ?
C45 C44 H44B 109.4 . . ?
C44 C45 H45A 109.4 . . ?
C44 C45 H45B 109.4 . . ?
C44 C45 C46 111.0(3) . . ?
H45A C45 H45B 108.0 . . ?
C46 C45 H45A 109.4 . . ?
C46 C45 H45B 109.4 . . ?
C41 C46 H46A 109.5 . . ?
C41 C46 H46B 109.5 . . ?
C45 C46 C41 110.7(2) . . ?
C45 C46 H46A 109.5 . . ?
C45 C46 H46B 109.5 . . ?
H46A C46 H46B 108.1 . . ?
C52 C50 C51 115.0(6) . . ?
O53 C50 C51 121.9(7) . . ?
O53 C50 C52 123.1(7) . . ?
C50 C51 H51A 109.5 . . ?
C50 C51 H51B 109.5 . . ?
C50 C51 H51C 109.5 . . ?
H51A C51 H51B 109.5 . . ?
H51A C51 H51C 109.5 . . ?
H51B C51 H51C 109.5 . . ?
C50 C52 H52A 109.5 . . ?
C50 C52 H52B 109.5 . . ?
C50 C52 H52C 109.5 . . ?
H52A C52 H52B 109.5 . . ?
H52A C52 H52C 109.5 . . ?
H52B C52 H52C 109.5 . . ?

loop_
_geom_bond_atom_site_label_1
_geom_bond_atom_site_label_2
_geom_bond_distance
_geom_bond_site_symmetry_2
_geom_bond_publ_flag
Cl1 Pd1 2.3083(8) . ?
P1 Pd1 2.3295(7) . ?
P1 C11 1.845(3) . ?
P1 C31 1.843(3) . ?
P1 C41 1.844(3) . ?
Pd1 Cl1 2.3083(8) 2_675 ?
Pd1 P1 2.3295(7) 2_675 ?
C11 C12 1.382(4) . ?
C11 C16 1.420(4) . ?
C12 F12 1.348(4) . ?
C12 C13 1.381(5) . ?
C13 F13 1.340(4) . ?
C13 C14 1.362(5) . ?
C14 F14 1.335(4) . ?
C14 C15 1.377(5) . ?
C15 F15 1.336(4) . ?
C15 C16 1.394(5) . ?
C16 C17 1.462(4) . ?
C17 H17 0.9300 . ?
C17 C18 1.324(4) . ?
C18 H18 0.9300 . ?
C18 C19 1.483(5) . ?
C19 O19 1.215(4) . ?
C19 C20 1.489(5) . ?
C20 C21 1.389(5) . ?
C20 C25 1.363(5) . ?
C21 H21 0.9300 . ?
C21 C22 1.363(5) . ?
C22 H22 0.9300 . ?
C22 C23 1.338(6) . ?
C23 H23 0.9300 . ?
C23 C24 1.372(6) . ?
C24 H24 0.9300 . ?
C24 C25 1.391(6) . ?
C25 H25 0.9300 . ?
C31 H31 0.9800 . ?
C31 C32 1.527(4) . ?
C31 C36 1.531(4) . ?
C32 H32A 0.9700 . ?
C32 H32B 0.9700 . ?
C32 C33 1.528(4) . ?
C33 H33A 0.9700 . ?
C33 H33B 0.9700 . ?
C33 C34 1.519(5) . ?
C34 H34A 0.9700 . ?
C34 H34B 0.9700 . ?
C34 C35 1.516(5) . ?
C35 H35A 0.9700 . ?
C35 H35B 0.9700 . ?
C35 C36 1.528(4) . ?
C36 H36A 0.9700 . ?
C36 H36B 0.9700 . ?
C41 H41 0.9800 . ?
C41 C42 1.527(4) . ?
C41 C46 1.527(4) . ?
C42 H42A 0.9700 . ?
C42 H42B 0.9700 . ?
C42 C43 1.534(4) . ?
C43 H43A 0.9700 . ?
C43 H43B 0.9700 . ?
C43 C44 1.511(5) . ?
C44 H44A 0.9700 . ?
C44 H44B 0.9700 . ?
C44 C45 1.514(5) . ?
C45 H45A 0.9700 . ?
C45 H45B 0.9700 . ?
C45 C46 1.522(4) . ?
C46 H46A 0.9700 . ?
C46 H46B 0.9700 . ?
C50 C51 1.499(8) . ?
C50 C52 1.428(8) . ?
C50 O53 1.171(6) . ?
C51 H51A 0.9600 . ?
C51 H51B 0.9600 . ?
C51 H51C 0.9600 . ?
C52 H52A 0.9600 . ?
C52 H52B 0.9600 . ?
C52 H52C 0.9600 . ?

loop_
_exptl_oxdiff_crystal_face_indexfrac_h
_exptl_oxdiff_crystal_face_indexfrac_k
_exptl_oxdiff_crystal_face_indexfrac_l
_exptl_oxdiff_crystal_face_x
_exptl_oxdiff_crystal_face_y
_exptl_oxdiff_crystal_face_z
14.0000 2.0000 2.0000 0.2979 -0.9561 -0.0291
-14.0000 -2.0000 -2.0000 -0.2979 0.9561 0.0291
-0.0000 14.0000 4.0000 0.0274 -0.1238 0.9669
0.0000 -14.0000 -4.0000 -0.0274 0.1238 -0.9669
-0.0000 0.0000 -21.0000 0.9445 0.3579 0.0962
0.0000 -0.0000 21.0000 -0.9445 -0.3579 -0.0962
